data_4104264
loop_
_publ_author_name
'Heather R. Lucas'
'Lei Li'
'Amy A. Narducci Sarjeant'
'Michael A. Vance'
'Edward I. Solomon'
'Kenneth D. Karlin'

_publ_section_title
;
 Toluene and Ethylbenzene Aliphatic C-H Bond Oxidations Initiated by a
 Dicopper(II)-\m-1,2-Peroxo Complex
;
_journal_name_full 'Journal of the American Chemical Society'
_journal_page_first 3230
_journal_page_last 3245
_journal_paper_doi 10.1021/ja807081d
_journal_volume 131
_journal_year 2009
_chemical_formula_moiety 'C21 H22 Cu N4, C24 B F20, 0.5(C7 H16)'
_chemical_formula_sum 'C48.5 H30 B Cu F20 N4'
_chemical_formula_weight 1123.11
_chemical_name_systematic
; 
?
;
_space_group_IT_number 2
_symmetry_cell_setting triclinic
_symmetry_space_group_name_Hall '-P 1'
_symmetry_space_group_name_H-M 'P -1'
_atom_sites_solution_hydrogens geom
_atom_sites_solution_primary direct
_atom_sites_solution_secondary difmap
_audit_creation_date
;
'Mon Jul 17 11:33:31 2006'
;
_audit_creation_method SHELXL-97
_cell_angle_alpha 112.14(3)
_cell_angle_beta 104.071(19)
_cell_angle_gamma 97.69(2)
_cell_formula_units_Z 2
_cell_length_a 13.023(3)
_cell_length_b 13.409(4)
_cell_length_c 15.048(3)
_cell_measurement_reflns_used 4408
_cell_measurement_theta_max 27.4990
_cell_measurement_theta_min 3.7389
_cell_volume 2285.4(12)
_computing_cell_refinement 'Oxford Diffraction CrysAlis RED'
_computing_data_collection 'Oxford Diffraction CrysAlis CCD'
_computing_data_reduction 'Oxford Diffraction CrysAlis RED'
_computing_molecular_graphics 'Sheldrick, G.M. (2000). SHELXTL v6.10.'
_computing_publication_material 'Sheldrick, G.M. (2000). SHELXTL v6.10.'
_computing_structure_refinement 'Sheldrick, G.M. (2000). SHELXTL v6.10.'
_computing_structure_solution 'Sheldrick, G.M. (2000). SHELXTL v6.10.'
_diffrn_ambient_temperature 110
_diffrn_detector_area_resol_mean 15.9890
_diffrn_measured_fraction_theta_full 0.989
_diffrn_measured_fraction_theta_max 0.989
_diffrn_measurement_details 'see scan set'
_diffrn_measurement_device Kappa
_diffrn_measurement_device_type Xcalibur3
_diffrn_measurement_method ' omega scans'
_diffrn_orient_matrix_UB_11 0.0382300959
_diffrn_orient_matrix_UB_12 0.0307035291
_diffrn_orient_matrix_UB_13 0.0489732151
_diffrn_orient_matrix_UB_21 -0.0039279026
_diffrn_orient_matrix_UB_22 0.0499807793
_diffrn_orient_matrix_UB_23 -0.0046738680
_diffrn_orient_matrix_UB_31 -0.0431402087
_diffrn_orient_matrix_UB_32 0.0029812645
_diffrn_orient_matrix_UB_33 0.0209967752
_diffrn_radiation_monochromator graphite
_diffrn_radiation_source 'Enhance (Mo) X-ray Source'
_diffrn_radiation_type 'Mo K\a'
_diffrn_radiation_wavelength 0.71073
_diffrn_reflns_av_R_equivalents 0.0938
_diffrn_reflns_av_sigmaI/netI 0.1599
_diffrn_reflns_limit_h_max 15
_diffrn_reflns_limit_h_min -15
_diffrn_reflns_limit_k_max 15
_diffrn_reflns_limit_k_min -15
_diffrn_reflns_limit_l_max 17
_diffrn_reflns_limit_l_min -17
_diffrn_reflns_number 19421
_diffrn_reflns_resolution_max 0.85
_diffrn_reflns_theta_full 24.71
_diffrn_reflns_theta_max 24.71
_diffrn_reflns_theta_min 3.75
_diffrn_source_current 40
_diffrn_source_power 2
_diffrn_source_voltage 50
_diffrn_standards_interval_count 0
_diffrn_standards_interval_time 0
_exptl_absorpt_coefficient_mu 0.600
_exptl_absorpt_correction_T_max 0.981
_exptl_absorpt_correction_T_min 0.821
_exptl_absorpt_correction_type analytical
_exptl_absorpt_process_details
;
CrysAlis RED, Oxford Diffraction Ltd.,
Version 1.171.29.5 (release 22-02-2006 CrysAlis171 .NET)
(compiled Feb 22 2006,13:01:44)
Analytical numeric absorption correction using a multifaceted crystal
        model based on expressions derived by R.C. Clark & J.S. Reid.
(Clark, R. C. & Reid, J. S. (1995). Acta Cryst. A51, 887-897)
;
_exptl_crystal_density_diffrn 1.632
_exptl_crystal_density_method 'not measured'
_exptl_crystal_F_000 1126
_exptl_crystal_size_max 0.2747
_exptl_crystal_size_mid 0.1161
_exptl_crystal_size_min 0.0097
_refine_diff_density_max 0.607
_refine_diff_density_min -0.500
_refine_diff_density_rms 0.076
_refine_ls_extinction_method none
_refine_ls_goodness_of_fit_ref 0.907
_refine_ls_hydrogen_treatment constr
_refine_ls_matrix_type full
_refine_ls_number_parameters 679
_refine_ls_number_reflns 7713
_refine_ls_number_restraints 0
_refine_ls_restrained_S_all 0.907
_refine_ls_R_factor_all 0.1394
_refine_ls_R_factor_gt 0.0612
_refine_ls_shift/su_max 0.001
_refine_ls_shift/su_mean 0.000
_refine_ls_structure_factor_coef Fsqd
_refine_ls_weighting_details 'calc w=1/[\s^2^(Fo^2^)+(0.0384P)^2^+0.0000P] where P=(Fo^2^+2Fc^2^)/3'
_refine_ls_weighting_scheme calc
_refine_ls_wR_factor_gt 0.0916
_refine_ls_wR_factor_ref 0.1076
_reflns_number_gt 4168
_reflns_number_total 7713
_reflns_threshold_expression >2sigma(I)
_cod_data_source_file ja807081d_si_007.cif
_cod_data_source_block x0269
_cod_original_cell_volume 2285.5(12)
_cod_original_sg_symbol_H-M 'P-1   '
_cod_original_formula_sum 'C48.50 H30 B Cu F20 N4'
_cod_database_code 4104264
_audit_creation_method_reference
;
CrysAlis RED, Oxford Diffraction Ltd.,
Version 1.171.29.5 (release 22-02-2006 CrysAlis171 .NET)
(compiled Feb 22 2006,13:01:44)
;
_computing_data_collection_reference
;
CrysAlis CCD, Oxford Diffraction Ltd.,
Version 1.171.29.5 (release 22-02-2006 CrysAlis171 .NET)
(compiled Feb 22 2006,13:01:44)
;
_computing_cell_refinment_reference
;
CrysAlis RED, Oxford Diffraction Ltd.,
Version 1.171.29.5 (release 22-02-2006 CrysAlis171 .NET)
(compiled Feb 22 2006,13:01:44)
;
_computing_data_reduction_reference
;
CrysAlis RED, Oxford Diffraction Ltd.,
Version 1.171.29.5 (release 22-02-2006 CrysAlis171 .NET)
(compiled Feb 22 2006,13:01:44)
;
_cell_measurement_resolution_max 0.77
_jhu_your_name_here 'Dr. Amy A Sarjeant'
_jhu_your_lab_here 'NCB 240'
_jhu_your_phone_number_here x6-8569
_jhu_your_email_here xray@jhu.edu
_jhu_institutional_source 'Karlin Lab'
_jhu_submitting_scientist 'Heather Lucas'
_jhu_scientist_phone x6-6161
_jhu_scientist_email hlucas4@jhu.edu
_jhu_identifying_number x0269
_jhu_xray_labbook II-17
_jhu_crystalization_labbook
;
;
_jhu_crystalization_solvent 'Ether, Pentane'
_jhu_crystalization_method
;
;
_jhu_diffraction_detector_distance 50
_jhu_quality_factor 3

loop_
_symmetry_equiv_pos_as_xyz
'x, y, z'
'-x, -y, -z'

loop_
_atom_site_label
_atom_site_type_symbol
_atom_site_fract_x
_atom_site_fract_y
_atom_site_fract_z
_atom_site_U_iso_or_equiv
_atom_site_adp_type
_atom_site_occupancy
_atom_site_symmetry_multiplicity
_atom_site_calc_flag
_atom_site_refinement_flags
_atom_site_disorder_assembly
_atom_site_disorder_group
Cu1 Cu 0.33753(5) 0.63012(5) 0.21294(5) 0.02506(18) Uani 1 1 d . . .
N1 N 0.2919(3) 0.7714(3) 0.2841(3) 0.0186(9) Uani 1 1 d . . .
N2 N 0.3058(3) 0.6934(3) 0.0882(3) 0.0191(9) Uani 1 1 d . . .
N3 N 0.4774(3) 0.6300(3) 0.1816(3) 0.0201(10) Uani 1 1 d . . .
N4 N 0.2590(3) 0.5121(3) 0.2298(3) 0.0271(11) Uani 1 1 d . . .
C1 C 0.2467(4) 0.7891(4) 0.3578(4) 0.0262(13) Uani 1 1 d . . .
H1A H 0.2488 0.7408 0.3906 0.031 Uiso 1 1 calc R . .
C2 C 0.1970(4) 0.8757(4) 0.3879(4) 0.0314(14) Uani 1 1 d . . .
H2A H 0.1667 0.8876 0.4414 0.038 Uiso 1 1 calc R . .
C3 C 0.1923(4) 0.9438(4) 0.3392(4) 0.0325(14) Uani 1 1 d . . .
H3A H 0.1576 1.0031 0.3579 0.039 Uiso 1 1 calc R . .
C4 C 0.2381(4) 0.9260(4) 0.2628(4) 0.0261(13) Uani 1 1 d . . .
H4A H 0.2366 0.9729 0.2286 0.031 Uiso 1 1 calc R . .
C5 C 0.2866(4) 0.8374(4) 0.2371(3) 0.0184(11) Uani 1 1 d . . .
C6 C 0.3420(4) 0.8132(4) 0.1577(4) 0.0251(12) Uani 1 1 d . . .
H6A H 0.3240 0.8575 0.1189 0.030 Uiso 1 1 calc R . .
H6B H 0.4222 0.8346 0.1904 0.030 Uiso 1 1 calc R . .
C7 C 0.3859(4) 0.6606(4) 0.0354(3) 0.0220(12) Uani 1 1 d . . .
H7A H 0.4079 0.7169 0.0114 0.026 Uiso 1 1 calc R . .
H7B H 0.3509 0.5886 -0.0247 0.026 Uiso 1 1 calc R . .
C8 C 0.4868(4) 0.6495(4) 0.1026(4) 0.0203(12) Uani 1 1 d . . .
C9 C 0.5830(4) 0.6534(4) 0.0772(4) 0.0264(13) Uani 1 1 d . . .
H9A H 0.5873 0.6671 0.0205 0.032 Uiso 1 1 calc R . .
C10 C 0.6711(4) 0.6367(4) 0.1364(4) 0.0286(13) Uani 1 1 d . . .
H10A H 0.7383 0.6404 0.1221 0.034 Uiso 1 1 calc R . .
C11 C 0.6618(4) 0.6145(4) 0.2166(4) 0.0271(13) Uani 1 1 d . . .
H11A H 0.7213 0.6004 0.2570 0.033 Uiso 1 1 calc R . .
C12 C 0.5641(4) 0.6132(4) 0.2373(4) 0.0267(13) Uani 1 1 d . . .
H12A H 0.5584 0.5997 0.2937 0.032 Uiso 1 1 calc R . .
C13 C 0.1979(4) 0.6703(4) 0.0142(3) 0.0244(12) Uani 1 1 d . . .
H13A H 0.2065 0.7062 -0.0312 0.029 Uiso 1 1 calc R . .
H13B H 0.1491 0.7046 0.0510 0.029 Uiso 1 1 calc R . .
C14 C 0.1439(4) 0.5485(4) -0.0496(4) 0.0170(11) Uani 1 1 d . . .
C15 C 0.1114(4) 0.5040(4) -0.1544(4) 0.0250(12) Uani 1 1 d . . .
H15A H 0.1264 0.5500 -0.1870 0.030 Uiso 1 1 calc R . .
C16 C 0.0574(4) 0.3934(4) -0.2115(4) 0.0321(14) Uani 1 1 d . . .
H16A H 0.0346 0.3640 -0.2833 0.038 Uiso 1 1 calc R . .
C17 C 0.0363(4) 0.3252(4) -0.1657(4) 0.0290(13) Uani 1 1 d . . .
H17A H -0.0004 0.2488 -0.2050 0.035 Uiso 1 1 calc R . .
C18 C 0.0693(4) 0.3697(4) -0.0616(4) 0.0227(12) Uani 1 1 d . . .
H18A H 0.0563 0.3232 -0.0290 0.027 Uiso 1 1 calc R . .
C19 C 0.1206(4) 0.4801(4) -0.0043(4) 0.0233(12) Uani 1 1 d . . .
H19A H 0.1403 0.5098 0.0674 0.028 Uiso 1 1 calc R . .
C20 C 0.2022(4) 0.4441(4) 0.2353(3) 0.0258(13) Uani 1 1 d . . .
C21 C 0.1274(5) 0.3577(4) 0.2407(4) 0.0460(17) Uani 1 1 d . . .
H21A H 0.0686 0.3178 0.1758 0.055 Uiso 1 1 calc R . .
H21B H 0.0962 0.3915 0.2945 0.055 Uiso 1 1 calc R . .
H21C H 0.1670 0.3056 0.2553 0.055 Uiso 1 1 calc R . .
B1 B 0.7900(4) 0.0917(4) 0.2599(4) 0.0144(13) Uani 1 1 d . . .
F1 F 0.87970(19) 0.21595(19) 0.16360(18) 0.0199(6) Uani 1 1 d . . .
F2 F 0.9188(2) 0.1380(2) -0.01195(19) 0.0261(7) Uani 1 1 d . . .
F3 F 0.8786(2) -0.0845(2) -0.12329(19) 0.0260(7) Uani 1 1 d . . .
F4 F 0.8111(2) -0.2270(2) -0.04761(19) 0.0257(7) Uani 1 1 d . . .
F5 F 0.7747(2) -0.15243(19) 0.12780(18) 0.0245(7) Uani 1 1 d . . .
F6 F 0.57725(19) -0.05547(19) 0.12748(18) 0.0210(6) Uani 1 1 d . . .
F7 F 0.3967(2) 0.0000(2) 0.05582(19) 0.0266(7) Uani 1 1 d . . .
F8 F 0.4014(2) 0.2155(2) 0.0918(2) 0.0361(8) Uani 1 1 d . . .
F9 F 0.5894(2) 0.3744(2) 0.2073(2) 0.0327(7) Uani 1 1 d . . .
F10 F 0.7666(2) 0.32556(19) 0.28717(18) 0.0228(6) Uani 1 1 d . . .
F12 F 0.8962(2) 0.4210(2) 0.5914(2) 0.0380(8) Uani 1 1 d . . .
F13 F 1.1106(2) 0.4673(2) 0.6042(2) 0.0420(8) Uani 1 1 d . . .
F14 F 1.1780(2) 0.3359(2) 0.4531(2) 0.0376(8) Uani 1 1 d . . .
F15 F 1.03789(19) 0.1631(2) 0.29549(18) 0.0242(7) Uani 1 1 d . . .
F16 F 0.9436(2) -0.0242(2) 0.31816(19) 0.0264(7) Uani 1 1 d . . .
F17 F 0.9277(2) -0.1556(2) 0.4128(2) 0.0376(8) Uani 1 1 d . . .
F18 F 0.7434(2) -0.2020(2) 0.4594(2) 0.0397(8) Uani 1 1 d . . .
F19 F 0.5761(2) -0.1107(2) 0.4106(2) 0.0385(8) Uani 1 1 d . . .
F20 F 0.5906(2) 0.0245(2) 0.32338(19) 0.0276(7) Uani 1 1 d . . .
F160 F 0.7541(2) 0.2457(2) 0.43548(18) 0.0254(7) Uani 1 1 d . . .
C101 C 0.8105(3) -0.0745(4) 0.0983(3) 0.0157(11) Uani 1 1 d . . .
C102 C 0.8296(4) -0.1164(4) 0.0057(3) 0.0177(11) Uani 1 1 d . . .
C103 C 0.8633(4) -0.0454(4) -0.0320(3) 0.0194(12) Uani 1 1 d . . .
C104 C 0.8811(4) 0.0666(4) 0.0226(3) 0.0156(11) Uani 1 1 d . . .
C105 C 0.8618(4) 0.1042(4) 0.1145(3) 0.0172(11) Uani 1 1 d . . .
C106 C 0.8260(3) 0.0372(4) 0.1576(3) 0.0151(11) Uani 1 1 d . . .
C107 C 0.6815(3) 0.1326(3) 0.2172(3) 0.0113(10) Uani 1 1 d . . .
C108 C 0.5840(4) 0.0545(4) 0.1540(3) 0.0139(11) Uani 1 1 d . . .
C109 C 0.4892(4) 0.0798(4) 0.1136(3) 0.0179(11) Uani 1 1 d . . .
C110 C 0.4922(4) 0.1884(4) 0.1316(4) 0.0231(12) Uani 1 1 d . . .
C111 C 0.5857(4) 0.2677(4) 0.1894(4) 0.0212(12) Uani 1 1 d . . .
C112 C 0.6780(4) 0.2398(4) 0.2312(3) 0.0205(12) Uani 1 1 d . . .
C113 C 0.8864(4) 0.1961(4) 0.3540(3) 0.0157(11) Uani 1 1 d . . .
C114 C 0.8588(4) 0.2639(4) 0.4346(3) 0.0181(11) Uani 1 1 d . . .
C115 C 0.9309(4) 0.3556(4) 0.5174(4) 0.0256(13) Uani 1 1 d . . .
C116 C 1.0395(4) 0.3796(4) 0.5240(4) 0.0267(13) Uani 1 1 d . . .
C117 C 1.0717(4) 0.3132(4) 0.4482(4) 0.0207(12) Uani 1 1 d . . .
C118 C 0.9968(4) 0.2243(4) 0.3660(3) 0.0162(11) Uani 1 1 d . . .
C119 C 0.7669(4) 0.0056(4) 0.3113(3) 0.0187(11) Uani 1 1 d . . .
C120 C 0.8498(4) -0.0435(4) 0.3401(3) 0.0171(11) Uani 1 1 d . . .
C121 C 0.8439(4) -0.1116(4) 0.3879(4) 0.0253(13) Uani 1 1 d . . .
C122 C 0.7507(5) -0.1360(4) 0.4117(3) 0.0244(12) Uani 1 1 d . . .
C123 C 0.6666(4) -0.0902(4) 0.3866(4) 0.0255(13) Uani 1 1 d . . .
C124 C 0.6775(4) -0.0195(4) 0.3398(3) 0.0204(12) Uani 1 1 d . . .
C1S C 0.4909(8) 0.4416(8) 0.4553(8) 0.133(5) Uani 1 1 d . . .
H1SA H 0.4261 0.4301 0.3987 0.160 Uiso 1 1 calc R . .
H1SB H 0.5550 0.4421 0.4310 0.160 Uiso 1 1 calc R . .
C2S C 0.4754(7) 0.3498(11) 0.4815(8) 0.136(4) Uani 1 1 d . . .
H2SA H 0.4103 0.3491 0.5044 0.163 Uiso 1 1 calc R A 1
H2SB H 0.5392 0.3634 0.5399 0.163 Uiso 1 1 calc R A 1
C3S C 0.4603(10) 0.2333(12) 0.3984(10) 0.142(5) Uani 0.50 1 d P B 1
H3SC H 0.3842 0.2050 0.3537 0.213 Uiso 0.50 1 calc PR B 1
H3SD H 0.4780 0.1829 0.4297 0.213 Uiso 0.50 1 calc PR B 1
H3SE H 0.5090 0.2378 0.3588 0.213 Uiso 0.50 1 calc PR B 1
C3T C 0.4603(10) 0.2333(12) 0.3984(10) 0.142(5) Uani 0.50 1 d P B 2
H3SA H 0.5258 0.2291 0.3762 0.171 Uiso 0.50 1 calc PR B 2
H3SB H 0.4479 0.1759 0.4236 0.171 Uiso 0.50 1 calc PR B 2
C4S C 0.3793(14) 0.2194(15) 0.3275(15) 0.095(7) Uani 0.50 1 d P B 2
H4SA H 0.3742 0.1533 0.2673 0.142 Uiso 0.50 1 calc PR B 2
H4SB H 0.3865 0.2847 0.3127 0.142 Uiso 0.50 1 calc PR B 2
H4SC H 0.3131 0.2093 0.3465 0.142 Uiso 0.50 1 calc PR B 2

loop_
_atom_site_aniso_label
_atom_site_aniso_U_11
_atom_site_aniso_U_22
_atom_site_aniso_U_33
_atom_site_aniso_U_23
_atom_site_aniso_U_13
_atom_site_aniso_U_12
Cu1 0.0236(4) 0.0252(4) 0.0349(4) 0.0159(3) 0.0157(3) 0.0123(3)
N1 0.018(2) 0.021(2) 0.024(3) 0.012(2) 0.0131(19) 0.0098(19)
N2 0.019(2) 0.016(2) 0.025(2) 0.0071(19) 0.0122(19) 0.0089(18)
N3 0.019(2) 0.016(2) 0.025(3) 0.008(2) 0.007(2) 0.0059(19)
N4 0.034(3) 0.023(3) 0.031(3) 0.014(2) 0.013(2) 0.012(2)
C1 0.024(3) 0.025(3) 0.023(3) 0.006(2) 0.005(2) 0.004(2)
C2 0.026(3) 0.034(3) 0.019(3) -0.004(3) 0.010(2) 0.003(3)
C3 0.033(4) 0.022(3) 0.033(4) -0.002(3) 0.011(3) 0.015(3)
C4 0.025(3) 0.018(3) 0.026(3) 0.003(2) 0.002(3) 0.008(2)
C5 0.011(3) 0.015(3) 0.023(3) 0.002(2) 0.005(2) 0.002(2)
C6 0.022(3) 0.014(3) 0.043(4) 0.014(3) 0.011(3) 0.007(2)
C7 0.019(3) 0.024(3) 0.023(3) 0.009(2) 0.009(2) 0.003(2)
C8 0.018(3) 0.012(3) 0.025(3) 0.003(2) 0.006(2) 0.003(2)
C9 0.026(3) 0.017(3) 0.038(4) 0.010(3) 0.015(3) 0.007(2)
C10 0.016(3) 0.019(3) 0.051(4) 0.011(3) 0.015(3) 0.006(2)
C11 0.023(3) 0.019(3) 0.040(4) 0.012(3) 0.008(3) 0.011(2)
C12 0.034(4) 0.019(3) 0.031(3) 0.009(3) 0.014(3) 0.014(3)
C13 0.020(3) 0.031(3) 0.032(3) 0.018(3) 0.013(2) 0.014(2)
C14 0.010(3) 0.018(3) 0.027(3) 0.011(2) 0.007(2) 0.011(2)
C15 0.018(3) 0.035(3) 0.033(4) 0.023(3) 0.010(2) 0.013(3)
C16 0.024(3) 0.037(4) 0.026(3) 0.009(3) -0.002(3) 0.007(3)
C17 0.011(3) 0.020(3) 0.043(4) 0.003(3) 0.003(3) 0.007(2)
C18 0.010(3) 0.025(3) 0.044(4) 0.023(3) 0.011(2) 0.011(2)
C19 0.012(3) 0.028(3) 0.032(3) 0.015(3) 0.005(2) 0.010(2)
C20 0.040(4) 0.023(3) 0.020(3) 0.009(3) 0.014(3) 0.017(3)
C21 0.074(5) 0.025(3) 0.054(4) 0.017(3) 0.048(4) 0.010(3)
B1 0.012(3) 0.012(3) 0.022(3) 0.007(3) 0.006(2) 0.008(2)
F1 0.0220(16) 0.0146(15) 0.0249(16) 0.0083(12) 0.0079(12) 0.0105(12)
F2 0.0284(17) 0.0318(17) 0.0303(17) 0.0183(14) 0.0161(13) 0.0180(14)
F3 0.0293(17) 0.0317(17) 0.0205(17) 0.0090(13) 0.0119(13) 0.0175(14)
F4 0.0263(16) 0.0179(15) 0.0293(17) 0.0049(13) 0.0078(13) 0.0118(13)
F5 0.0312(18) 0.0158(15) 0.0256(17) 0.0080(13) 0.0092(13) 0.0055(13)
F6 0.0170(15) 0.0157(15) 0.0250(16) 0.0052(12) 0.0033(12) 0.0047(12)
F7 0.0139(16) 0.0309(16) 0.0292(17) 0.0122(14) -0.0014(13) 0.0044(13)
F8 0.0182(17) 0.0393(18) 0.050(2) 0.0218(16) -0.0002(14) 0.0162(14)
F9 0.0309(18) 0.0197(16) 0.048(2) 0.0157(14) 0.0071(14) 0.0161(14)
F10 0.0209(16) 0.0152(14) 0.0303(17) 0.0082(13) 0.0057(13) 0.0070(13)
F12 0.052(2) 0.0286(17) 0.0238(18) 0.0003(14) 0.0111(15) 0.0142(15)
F13 0.044(2) 0.0275(17) 0.0289(19) 0.0017(15) -0.0066(15) -0.0080(15)
F14 0.0197(18) 0.0421(19) 0.044(2) 0.0231(16) -0.0041(14) -0.0029(14)
F15 0.0184(16) 0.0313(17) 0.0271(17) 0.0133(14) 0.0098(13) 0.0121(13)
F16 0.0202(17) 0.0299(17) 0.0361(18) 0.0185(14) 0.0094(13) 0.0142(13)
F17 0.050(2) 0.0366(18) 0.039(2) 0.0234(15) 0.0131(15) 0.0308(16)
F18 0.062(2) 0.0334(18) 0.0360(19) 0.0252(16) 0.0186(16) 0.0138(16)
F19 0.039(2) 0.0434(19) 0.043(2) 0.0257(16) 0.0202(16) 0.0068(15)
F20 0.0230(17) 0.0372(17) 0.0318(18) 0.0192(14) 0.0137(13) 0.0133(14)
F160 0.0223(17) 0.0298(16) 0.0216(16) 0.0059(13) 0.0092(13) 0.0097(13)
C101 0.009(3) 0.017(3) 0.025(3) 0.013(2) 0.003(2) 0.004(2)
C102 0.009(3) 0.013(3) 0.022(3) 0.002(2) -0.002(2) 0.003(2)
C103 0.016(3) 0.031(3) 0.014(3) 0.009(3) 0.004(2) 0.016(2)
C104 0.012(3) 0.023(3) 0.021(3) 0.017(2) 0.008(2) 0.006(2)
C105 0.014(3) 0.013(3) 0.023(3) 0.008(2) 0.002(2) 0.006(2)
C106 0.008(3) 0.018(3) 0.020(3) 0.009(2) 0.002(2) 0.010(2)
C107 0.009(3) 0.012(3) 0.011(3) 0.002(2) 0.003(2) 0.002(2)
C108 0.017(3) 0.013(3) 0.018(3) 0.010(2) 0.010(2) 0.005(2)
C109 0.012(3) 0.022(3) 0.011(3) 0.003(2) -0.003(2) 0.002(2)
C110 0.009(3) 0.028(3) 0.031(3) 0.012(3) 0.002(2) 0.008(2)
C111 0.023(3) 0.016(3) 0.033(3) 0.014(2) 0.013(3) 0.013(2)
C112 0.011(3) 0.016(3) 0.021(3) -0.002(2) 0.001(2) -0.003(2)
C113 0.021(3) 0.017(3) 0.014(3) 0.009(2) 0.008(2) 0.009(2)
C114 0.020(3) 0.017(3) 0.019(3) 0.010(2) 0.005(2) 0.005(2)
C115 0.043(4) 0.024(3) 0.015(3) 0.009(2) 0.011(3) 0.017(3)
C116 0.026(3) 0.013(3) 0.029(3) 0.008(3) -0.003(3) -0.007(2)
C117 0.015(3) 0.024(3) 0.024(3) 0.014(3) 0.002(2) 0.005(2)
C118 0.018(3) 0.017(3) 0.016(3) 0.009(2) 0.005(2) 0.006(2)
C119 0.022(3) 0.014(3) 0.013(3) 0.002(2) 0.001(2) 0.003(2)
C120 0.019(3) 0.014(3) 0.019(3) 0.008(2) 0.006(2) 0.003(2)
C121 0.032(3) 0.016(3) 0.028(3) 0.009(3) 0.005(3) 0.013(3)
C122 0.045(4) 0.014(3) 0.018(3) 0.013(2) 0.008(3) 0.005(3)
C123 0.024(3) 0.028(3) 0.023(3) 0.008(3) 0.014(2) -0.003(3)
C124 0.020(3) 0.019(3) 0.020(3) 0.006(2) 0.005(2) 0.006(2)
C1S 0.114(9) 0.213(15) 0.181(13) 0.144(11) 0.107(9) 0.090(10)
C2S 0.076(7) 0.226(14) 0.160(11) 0.118(11) 0.064(7) 0.051(8)
C3S 0.126(10) 0.211(14) 0.158(13) 0.089(11) 0.106(9) 0.113(11)
C3T 0.126(10) 0.211(14) 0.158(13) 0.089(11) 0.106(9) 0.113(11)
C4S 0.074(13) 0.099(14) 0.15(2) 0.059(14) 0.090(13) 0.031(12)

loop_
_atom_type_symbol
_atom_type_description
_atom_type_scat_dispersion_real
_atom_type_scat_dispersion_imag
_atom_type_scat_source
C C 0.0033 0.0016 'International Tables Vol C Tables 4.2.6.8 and 6.1.1.4'
H H 0.0000 0.0000 'International Tables Vol C Tables 4.2.6.8 and 6.1.1.4'
B B 0.0013 0.0007 'International Tables Vol C Tables 4.2.6.8 and 6.1.1.4'
N N 0.0061 0.0033 'International Tables Vol C Tables 4.2.6.8 and 6.1.1.4'
F F 0.0171 0.0103 'International Tables Vol C Tables 4.2.6.8 and 6.1.1.4'
Cu Cu 0.3201 1.2651 'International Tables Vol C Tables 4.2.6.8 and 6.1.1.4'

loop_
_exptl_crystal_face_index_h
_exptl_crystal_face_index_k
_exptl_crystal_face_index_l
_exptl_crystal_face_perp_dist
0.00 -18.00 4.00 0.2108
-15.00 -9.00 13.00 0.2747
-13.00 13.00 6.00 0.0261
-3.00 3.00 -19.00 0.0254
11.00 -12.00 -9.00 0.0381
2.00 -1.00 18.00 0.0097
17.00 1.00 -13.00 0.2279

loop_
_geom_angle_atom_site_label_1
_geom_angle_atom_site_label_2
_geom_angle_atom_site_label_3
_geom_angle
_geom_angle_site_symmetry_1
_geom_angle_site_symmetry_3
N4 Cu1 N3 123.83(16) . .
N4 Cu1 N1 108.39(16) . .
N3 Cu1 N1 123.77(14) . .
N4 Cu1 N2 133.31(16) . .
N3 Cu1 N2 79.24(15) . .
N1 Cu1 N2 79.63(14) . .
C5 N1 C1 118.8(4) . .
C5 N1 Cu1 114.2(3) . .
C1 N1 Cu1 125.4(3) . .
C13 N2 C7 110.2(4) . .
C13 N2 C6 109.4(4) . .
C7 N2 C6 110.5(3) . .
C13 N2 Cu1 124.6(3) . .
C7 N2 Cu1 105.0(3) . .
C6 N2 Cu1 96.1(3) . .
C12 N3 C8 117.9(4) . .
C12 N3 Cu1 122.8(3) . .
C8 N3 Cu1 119.4(3) . .
C20 N4 Cu1 172.7(4) . .
N1 C1 C2 122.1(5) . .
N1 C1 H1A 119.0 . .
C2 C1 H1A 119.0 . .
C3 C2 C1 118.8(5) . .
C3 C2 H2A 120.6 . .
C1 C2 H2A 120.6 . .
C2 C3 C4 119.6(5) . .
C2 C3 H3A 120.2 . .
C4 C3 H3A 120.2 . .
C3 C4 C5 118.2(5) . .
C3 C4 H4A 120.9 . .
C5 C4 H4A 120.9 . .
N1 C5 C4 122.6(4) . .
N1 C5 C6 114.9(4) . .
C4 C5 C6 122.4(4) . .
N2 C6 C5 110.1(4) . .
N2 C6 H6A 109.6 . .
C5 C6 H6A 109.6 . .
N2 C6 H6B 109.6 . .
C5 C6 H6B 109.6 . .
H6A C6 H6B 108.2 . .
N2 C7 C8 112.4(4) . .
N2 C7 H7A 109.1 . .
C8 C7 H7A 109.1 . .
N2 C7 H7B 109.1 . .
C8 C7 H7B 109.1 . .
H7A C7 H7B 107.9 . .
N3 C8 C9 122.8(5) . .
N3 C8 C7 117.7(4) . .
C9 C8 C7 119.4(4) . .
C10 C9 C8 118.0(5) . .
C10 C9 H9A 121.0 . .
C8 C9 H9A 121.0 . .
C9 C10 C11 119.7(5) . .
C9 C10 H10A 120.1 . .
C11 C10 H10A 120.1 . .
C10 C11 C12 118.6(5) . .
C10 C11 H11A 120.7 . .
C12 C11 H11A 120.7 . .
N3 C12 C11 123.0(5) . .
N3 C12 H12A 118.5 . .
C11 C12 H12A 118.5 . .
N2 C13 C14 114.2(4) . .
N2 C13 H13A 108.7 . .
C14 C13 H13A 108.7 . .
N2 C13 H13B 108.7 . .
C14 C13 H13B 108.7 . .
H13A C13 H13B 107.6 . .
C19 C14 C15 118.6(4) . .
C19 C14 C13 120.1(4) . .
C15 C14 C13 121.2(4) . .
C16 C15 C14 120.4(5) . .
C16 C15 H15A 119.8 . .
C14 C15 H15A 119.8 . .
C17 C16 C15 120.7(5) . .
C17 C16 H16A 119.7 . .
C15 C16 H16A 119.7 . .
C16 C17 C18 118.7(5) . .
C16 C17 H17A 120.7 . .
C18 C17 H17A 120.7 . .
C19 C18 C17 121.0(5) . .
C19 C18 H18A 119.5 . .
C17 C18 H18A 119.5 . .
C18 C19 C14 120.6(5) . .
C18 C19 H19A 119.7 . .
C14 C19 H19A 119.7 . .
N4 C20 C21 178.5(6) . .
C20 C21 H21A 109.5 . .
C20 C21 H21B 109.5 . .
H21A C21 H21B 109.5 . .
C20 C21 H21C 109.5 . .
H21A C21 H21C 109.5 . .
H21B C21 H21C 109.5 . .
C119 B1 C113 102.2(4) . .
C119 B1 C106 114.0(4) . .
C113 B1 C106 113.2(4) . .
C119 B1 C107 114.3(4) . .
C113 B1 C107 111.8(4) . .
C106 B1 C107 101.9(3) . .
F5 C101 C106 121.0(4) . .
F5 C101 C102 114.8(4) . .
C106 C101 C102 124.2(4) . .
F4 C102 C103 120.3(4) . .
F4 C102 C101 120.1(4) . .
C103 C102 C101 119.5(4) . .
F3 C103 C102 120.5(4) . .
F3 C103 C104 119.8(4) . .
C102 C103 C104 119.7(4) . .
F2 C104 C103 120.3(4) . .
F2 C104 C105 121.1(4) . .
C103 C104 C105 118.6(4) . .
F1 C105 C104 115.3(4) . .
F1 C105 C106 119.5(4) . .
C104 C105 C106 125.2(4) . .
C101 C106 C105 112.7(4) . .
C101 C106 B1 126.7(4) . .
C105 C106 B1 120.0(4) . .
C112 C107 C108 113.3(4) . .
C112 C107 B1 126.6(4) . .
C108 C107 B1 119.9(4) . .
F6 C108 C109 115.5(4) . .
F6 C108 C107 120.1(4) . .
C109 C108 C107 124.4(4) . .
F7 C109 C110 120.3(4) . .
F7 C109 C108 121.1(4) . .
C110 C109 C108 118.6(4) . .
C111 C110 F8 120.2(4) . .
C111 C110 C109 119.8(4) . .
F8 C110 C109 120.0(4) . .
F9 C111 C110 120.2(4) . .
F9 C111 C112 119.8(4) . .
C110 C111 C112 120.0(4) . .
F10 C112 C107 121.3(4) . .
F10 C112 C111 115.0(4) . .
C107 C112 C111 123.7(4) . .
C114 C113 C118 113.3(4) . .
C114 C113 B1 118.5(4) . .
C118 C113 B1 128.2(4) . .
F160 C114 C113 120.5(4) . .
F160 C114 C115 114.9(4) . .
C113 C114 C115 124.5(5) . .
F12 C115 C116 120.0(4) . .
F12 C115 C114 120.9(5) . .
C116 C115 C114 119.1(5) . .
F13 C116 C117 121.5(5) . .
F13 C116 C115 119.8(5) . .
C117 C116 C115 118.7(4) . .
C116 C117 F14 119.5(4) . .
C116 C117 C118 120.3(5) . .
F14 C117 C118 120.1(4) . .
F15 C118 C117 115.4(4) . .
F15 C118 C113 120.6(4) . .
C117 C118 C113 124.0(4) . .
C124 C119 C120 112.3(4) . .
C124 C119 B1 128.5(4) . .
C120 C119 B1 119.0(4) . .
F16 C120 C121 116.3(4) . .
F16 C120 C119 118.5(4) . .
C121 C120 C119 125.2(5) . .
F17 C121 C120 121.3(5) . .
F17 C121 C122 119.1(4) . .
C120 C121 C122 119.7(5) . .
F18 C122 C123 120.9(5) . .
F18 C122 C121 120.7(5) . .
C123 C122 C121 118.4(4) . .
F19 C123 C122 119.7(5) . .
F19 C123 C124 120.5(5) . .
C122 C123 C124 119.7(5) . .
F20 C124 C119 121.5(4) . .
F20 C124 C123 113.8(4) . .
C119 C124 C123 124.7(5) . .
C2S C1S C1S 114.4(12) . 2_666
C2S C1S H1SA 108.7 . .
C1S C1S H1SA 108.7 2_666 .
C2S C1S H1SB 108.7 . .
C1S C1S H1SB 108.7 2_666 .
H1SA C1S H1SB 107.6 . .
C1S C2S C3S 117.1(10) . .
C1S C2S H2SA 108.0 . .
C3S C2S H2SA 108.0 . .
C1S C2S H2SB 108.0 . .
C3S C2S H2SB 108.0 . .
H2SA C2S H2SB 107.3 . .
C2S C3S H3SC 109.5 . .
C2S C3S H3SD 109.5 . .
C2S C3S H3SE 109.5 . .
H4SA C4S H4SB 109.5 . .
H4SA C4S H4SC 109.5 . .
H4SB C4S H4SC 109.5 . .

loop_
_geom_bond_atom_site_label_1
_geom_bond_atom_site_label_2
_geom_bond_distance
_geom_bond_site_symmetry_2
Cu1 N4 1.900(4) .
Cu1 N3 1.990(4) .
Cu1 N1 2.042(4) .
Cu1 N2 2.309(4) .
N1 C5 1.325(5) .
N1 C1 1.337(5) .
N2 C13 1.474(5) .
N2 C7 1.475(5) .
N2 C6 1.479(5) .
N3 C12 1.334(6) .
N3 C8 1.338(5) .
N4 C20 1.136(5) .
C1 C2 1.386(7) .
C1 H1A 0.9500 .
C2 C3 1.369(7) .
C2 H2A 0.9500 .
C3 C4 1.378(6) .
C3 H3A 0.9500 .
C4 C5 1.390(6) .
C4 H4A 0.9500 .
C5 C6 1.497(6) .
C6 H6A 0.9900 .
C6 H6B 0.9900 .
C7 C8 1.514(6) .
C7 H7A 0.9900 .
C7 H7B 0.9900 .
C8 C9 1.396(6) .
C9 C10 1.373(7) .
C9 H9A 0.9500 .
C10 C11 1.376(6) .
C10 H10A 0.9500 .
C11 C12 1.380(6) .
C11 H11A 0.9500 .
C12 H12A 0.9500 .
C13 C14 1.505(6) .
C13 H13A 0.9900 .
C13 H13B 0.9900 .
C14 C19 1.375(6) .
C14 C15 1.386(6) .
C15 C16 1.377(6) .
C15 H15A 0.9500 .
C16 C17 1.374(7) .
C16 H16A 0.9500 .
C17 C18 1.375(6) .
C17 H17A 0.9500 .
C18 C19 1.369(6) .
C18 H18A 0.9500 .
C19 H19A 0.9500 .
C20 C21 1.450(7) .
C21 H21A 0.9800 .
C21 H21B 0.9800 .
C21 H21C 0.9800 .
B1 C119 1.647(7) .
B1 C113 1.647(7) .
B1 C106 1.648(6) .
B1 C107 1.656(6) .
F1 C105 1.354(5) .
F2 C104 1.343(5) .
F3 C103 1.350(5) .
F4 C102 1.347(5) .
F5 C101 1.351(5) .
F6 C108 1.359(5) .
F7 C109 1.341(5) .
F8 C110 1.351(5) .
F9 C111 1.344(5) .
F10 C112 1.344(5) .
F12 C115 1.352(5) .
F13 C116 1.339(5) .
F14 C117 1.355(5) .
F15 C118 1.350(5) .
F16 C120 1.357(5) .
F17 C121 1.349(5) .
F18 C122 1.339(5) .
F19 C123 1.338(5) .
F20 C124 1.357(5) .
F160 C114 1.357(5) .
C101 C106 1.380(6) .
C101 C102 1.391(6) .
C102 C103 1.355(6) .
C103 C104 1.366(6) .
C104 C105 1.381(6) .
C105 C106 1.386(6) .
C107 C112 1.381(6) .
C107 C108 1.385(6) .
C108 C109 1.383(6) .
C109 C110 1.369(6) .
C110 C111 1.346(6) .
C111 C112 1.382(6) .
C113 C114 1.376(6) .
C113 C118 1.386(6) .
C114 C115 1.383(6) .
C115 C116 1.378(7) .
C116 C117 1.355(6) .
C117 C118 1.375(6) .
C119 C124 1.377(6) .
C119 C120 1.403(6) .
C120 C121 1.364(6) .
C121 C122 1.378(6) .
C122 C123 1.370(7) .
C123 C124 1.391(6) .
C1S C2S 1.431(12) .
C1S C1S 1.574(18) 2_666
C1S H1SA 0.9900 .
C1S H1SB 0.9900 .
C2S C3S 1.539(14) .
C2S H2SA 0.9900 .
C2S H2SB 0.9900 .
C3S H3SC 0.9800 .
C3S H3SD 0.9800 .
C3S H3SE 0.9800 .
C4S H4SA 0.9800 .
C4S H4SB 0.9800 .
C4S H4SC 0.9800 .

loop_
_geom_torsion_atom_site_label_1
_geom_torsion_atom_site_label_2
_geom_torsion_atom_site_label_3
_geom_torsion_atom_site_label_4
_geom_torsion
_geom_torsion_site_symmetry_1
N4 Cu1 N1 C5 -143.8(3) .
N3 Cu1 N1 C5 58.1(4) .
N2 Cu1 N1 C5 -11.4(3) .
N4 Cu1 N1 C1 21.4(4) .
N3 Cu1 N1 C1 -136.7(4) .
N2 Cu1 N1 C1 153.8(4) .
N4 Cu1 N2 C13 20.3(4) .
N3 Cu1 N2 C13 147.2(3) .
N1 Cu1 N2 C13 -85.2(3) .
N4 Cu1 N2 C7 -107.9(3) .
N3 Cu1 N2 C7 18.9(3) .
N1 Cu1 N2 C7 146.5(3) .
N4 Cu1 N2 C6 138.9(3) .
N3 Cu1 N2 C6 -94.2(3) .
N1 Cu1 N2 C6 33.4(2) .
N4 Cu1 N3 C12 -53.8(4) .
N1 Cu1 N3 C12 101.1(4) .
N2 Cu1 N3 C12 170.7(4) .
N4 Cu1 N3 C8 127.5(3) .
N1 Cu1 N3 C8 -77.6(4) .
N2 Cu1 N3 C8 -8.0(3) .
N3 Cu1 N4 C20 -146(3) .
N1 Cu1 N4 C20 56(3) .
N2 Cu1 N4 C20 -37(3) .
C5 N1 C1 C2 -1.5(7) .
Cu1 N1 C1 C2 -166.1(3) .
N1 C1 C2 C3 1.3(7) .
C1 C2 C3 C4 -0.9(7) .
C2 C3 C4 C5 0.9(7) .
C1 N1 C5 C4 1.5(7) .
Cu1 N1 C5 C4 167.7(3) .
C1 N1 C5 C6 178.4(4) .
Cu1 N1 C5 C6 -15.3(5) .
C3 C4 C5 N1 -1.2(7) .
C3 C4 C5 C6 -177.9(4) .
C13 N2 C6 C5 79.6(5) .
C7 N2 C6 C5 -159.0(4) .
Cu1 N2 C6 C5 -50.4(4) .
N1 C5 C6 N2 50.1(5) .
C4 C5 C6 N2 -133.0(4) .
C13 N2 C7 C8 -162.8(4) .
C6 N2 C7 C8 76.3(5) .
Cu1 N2 C7 C8 -26.3(4) .
C12 N3 C8 C9 -0.3(7) .
Cu1 N3 C8 C9 178.5(3) .
C12 N3 C8 C7 175.9(4) .
Cu1 N3 C8 C7 -5.4(5) .
N2 C7 C8 N3 23.5(6) .
N2 C7 C8 C9 -160.2(4) .
N3 C8 C9 C10 -0.2(7) .
C7 C8 C9 C10 -176.3(4) .
C8 C9 C10 C11 1.4(7) .
C9 C10 C11 C12 -2.0(7) .
C8 N3 C12 C11 -0.4(7) .
Cu1 N3 C12 C11 -179.1(3) .
C10 C11 C12 N3 1.5(7) .
C7 N2 C13 C14 68.1(5) .
C6 N2 C13 C14 -170.3(4) .
Cu1 N2 C13 C14 -58.0(5) .
N2 C13 C14 C19 59.8(6) .
N2 C13 C14 C15 -123.7(4) .
C19 C14 C15 C16 -0.3(7) .
C13 C14 C15 C16 -176.9(5) .
C14 C15 C16 C17 -0.9(7) .
C15 C16 C17 C18 0.5(7) .
C16 C17 C18 C19 1.1(7) .
C17 C18 C19 C14 -2.4(7) .
C15 C14 C19 C18 1.9(7) .
C13 C14 C19 C18 178.5(4) .
Cu1 N4 C20 C21 11(24) .
F5 C101 C102 F4 0.8(6) .
C106 C101 C102 F4 -179.3(4) .
F5 C101 C102 C103 178.5(4) .
C106 C101 C102 C103 -1.6(7) .
F4 C102 C103 F3 0.1(6) .
C101 C102 C103 F3 -177.6(4) .
F4 C102 C103 C104 179.6(4) .
C101 C102 C103 C104 1.9(7) .
F3 C103 C104 F2 -3.2(6) .
C102 C103 C104 F2 177.3(4) .
F3 C103 C104 C105 178.1(4) .
C102 C103 C104 C105 -1.4(7) .
F2 C104 C105 F1 2.2(6) .
C103 C104 C105 F1 -179.1(4) .
F2 C104 C105 C106 -178.1(4) .
C103 C104 C105 C106 0.6(7) .
F5 C101 C106 C105 -179.4(4) .
C102 C101 C106 C105 0.7(6) .
F5 C101 C106 B1 -8.7(7) .
C102 C101 C106 B1 171.4(4) .
F1 C105 C106 C101 179.4(4) .
C104 C105 C106 C101 -0.2(6) .
F1 C105 C106 B1 8.1(6) .
C104 C105 C106 B1 -171.6(4) .
C119 B1 C106 C101 18.5(6) .
C113 B1 C106 C101 134.7(4) .
C107 B1 C106 C101 -105.1(5) .
C119 B1 C106 C105 -171.5(4) .
C113 B1 C106 C105 -55.3(5) .
C107 B1 C106 C105 64.9(5) .
C119 B1 C107 C112 135.0(4) .
C113 B1 C107 C112 19.6(6) .
C106 B1 C107 C112 -101.6(5) .
C119 B1 C107 C108 -50.7(5) .
C113 B1 C107 C108 -166.1(4) .
C106 B1 C107 C108 72.7(5) .
C112 C107 C108 F6 175.5(4) .
B1 C107 C108 F6 0.4(6) .
C112 C107 C108 C109 -4.3(6) .
B1 C107 C108 C109 -179.4(4) .
F6 C108 C109 F7 2.6(6) .
C107 C108 C109 F7 -177.5(4) .
F6 C108 C109 C110 -175.7(4) .
C107 C108 C109 C110 4.2(7) .
F7 C109 C110 C111 -179.7(4) .
C108 C109 C110 C111 -1.4(7) .
F7 C109 C110 F8 0.5(7) .
C108 C109 C110 F8 178.8(4) .
F8 C110 C111 F9 -0.3(7) .
C109 C110 C111 F9 179.9(4) .
F8 C110 C111 C112 179.1(4) .
C109 C110 C111 C112 -0.7(7) .
C108 C107 C112 F10 -177.4(4) .
B1 C107 C112 F10 -2.7(7) .
C108 C107 C112 C111 2.1(7) .
B1 C107 C112 C111 176.7(4) .
F9 C111 C112 F10 -0.8(6) .
C110 C111 C112 F10 179.8(4) .
F9 C111 C112 C107 179.7(4) .
C110 C111 C112 C107 0.3(7) .
C119 B1 C113 C114 -71.2(5) .
C106 B1 C113 C114 165.8(4) .
C107 B1 C113 C114 51.4(5) .
C119 B1 C113 C118 106.0(5) .
C106 B1 C113 C118 -17.0(6) .
C107 B1 C113 C118 -131.4(5) .
C118 C113 C114 F160 -178.6(4) .
B1 C113 C114 F160 -0.9(6) .
C118 C113 C114 C115 3.8(7) .
B1 C113 C114 C115 -178.6(4) .
F160 C114 C115 F12 -0.7(6) .
C113 C114 C115 F12 177.0(4) .
F160 C114 C115 C116 178.9(4) .
C113 C114 C115 C116 -3.4(7) .
F12 C115 C116 F13 0.5(7) .
C114 C115 C116 F13 -179.2(4) .
F12 C115 C116 C117 -179.4(4) .
C114 C115 C116 C117 0.9(7) .
F13 C116 C117 F14 -0.3(7) .
C115 C116 C117 F14 179.6(4) .
F13 C116 C117 C118 -179.3(4) .
C115 C116 C117 C118 0.6(7) .
C116 C117 C118 F15 -179.4(4) .
F14 C117 C118 F15 1.6(6) .
C116 C117 C118 C113 0.0(7) .
F14 C117 C118 C113 -179.0(4) .
C114 C113 C118 F15 177.3(4) .
B1 C113 C118 F15 -0.1(7) .
C114 C113 C118 C117 -2.1(6) .
B1 C113 C118 C117 -179.5(4) .
C113 B1 C119 C124 107.8(5) .
C106 B1 C119 C124 -129.8(5) .
C107 B1 C119 C124 -13.2(6) .
C113 B1 C119 C120 -65.8(5) .
C106 B1 C119 C120 56.7(5) .
C107 B1 C119 C120 173.2(4) .
C124 C119 C120 F16 -178.9(4) .
B1 C119 C120 F16 -4.4(6) .
C124 C119 C120 C121 1.9(7) .
B1 C119 C120 C121 176.5(4) .
F16 C120 C121 F17 0.8(6) .
C119 C120 C121 F17 179.9(4) .
F16 C120 C121 C122 -179.4(4) .
C119 C120 C121 C122 -0.2(7) .
F17 C121 C122 F18 0.3(7) .
C120 C121 C122 F18 -179.5(4) .
F17 C121 C122 C123 179.5(4) .
C120 C121 C122 C123 -0.3(7) .
F18 C122 C123 F19 0.5(7) .
C121 C122 C123 F19 -178.7(4) .
F18 C122 C123 C124 178.2(4) .
C121 C122 C123 C124 -1.0(7) .
C120 C119 C124 F20 176.7(4) .
B1 C119 C124 F20 2.8(7) .
C120 C119 C124 C123 -3.4(7) .
B1 C119 C124 C123 -177.3(4) .
F19 C123 C124 F20 0.7(6) .
C122 C123 C124 F20 -177.0(4) .
F19 C123 C124 C119 -179.2(4) .
C122 C123 C124 C119 3.1(7) .
C1S C1S C2S C3S -178.4(10) 2_666

loop_
_diffrn_scan_number
_diffrn_scan_type
_diffrn_scan_start
_diffrn_scan_end
_diffrn_scan_width
_diffrn_scan_exptime
_diffrn_scan_omega
_diffrn_scan_theta
_diffrn_scan_kappa
_diffrn_scan_phi
_diffrn_scan_omega1
_diffrn_scan_theta1
_diffrn_scan_frames
1 omega -11.00 41.00 1.00 90.00 - 21.57 75.00 0.00 0.00 0.00 52
2 omega -51.00 -1.00 1.00 90.00 - 21.57 -45.00 0.00 0.00 0.00 50
3 omega -6.00 44.00 1.00 90.00 - 21.57 45.00 120.00 0.00 0.00 50
4 omega 42.00 94.00 1.00 90.00 - 21.57 75.00 120.00 0.00 0.00 52
5 omega 42.00 94.00 1.00 90.00 - 21.57 75.00 240.00 0.00 0.00 52
6 omega 2.00 54.00 1.00 90.00 - 21.57 -75.00 120.00 0.00 0.00 52
7 omega 0.00 41.00 1.00 90.00 - 21.57 75.00 240.00 0.00 0.00 41
8 omega -95.00 -43.00 1.00 90.00 - -22.34 -75.00 0.00 0.00 0.00 52
9 omega 0.00 41.00 1.00 90.00 - -22.34 45.00 240.00 0.00 0.00 41
10 omega -38.00 8.00 1.00 90.00 - -22.34 -75.00 0.00 0.00 0.00 46
11 omega -45.00 -5.00 1.00 90.00 - -22.34 -45.00 240.00 0.00 0.00 40
12 omega 0.00 35.00 1.00 90.00 - -22.34 45.00 120.00 0.00 0.00 35
13 omega -28.00 0.00 1.00 90.00 - -22.34 45.00 120.00 0.00 0.00 28
